data_4501418
loop_
_publ_author_name
'Thu\'ery, Pierre'

_publ_section_title
;
 Coordination Polymers and Frameworks in Uranyl Ion Complexes with
 Sulfonates and Cucurbit[6]uril
;
_journal_issue 12
_journal_name_full 'Crystal Growth &amp; Design'
_journal_page_first 5702
_journal_paper_doi 10.1021/cg201253z
_journal_volume 11
_journal_year 2011
_chemical_formula_sum 'C38 H66 N24 O42 S2 U4'
_chemical_formula_weight 2547.39
_space_group_IT_number 2
_symmetry_cell_setting triclinic
_symmetry_space_group_name_Hall '-P 1'
_symmetry_space_group_name_H-M 'P -1'
_atom_sites_solution_hydrogens geom
_atom_sites_solution_primary direct
_atom_sites_solution_secondary difmap
_audit_creation_method SHELXL-97
_cell_angle_alpha 68.730(2)
_cell_angle_beta 78.639(3)
_cell_angle_gamma 75.692(3)
_cell_formula_units_Z 1
_cell_length_a 12.0599(5)
_cell_length_b 12.2791(5)
_cell_length_c 12.9380(6)
_cell_measurement_reflns_used 94401
_cell_measurement_temperature 150(2)
_cell_measurement_theta_max 30.51
_cell_measurement_theta_min 2.27
_cell_volume 1717.76(13)
_computing_cell_refinement 'HKL2000 (Otwinowski & Minor, 1997)'
_computing_data_collection 'COLLECT (Nonius, 1998)'
_computing_data_reduction 'HKL2000 (Otwinowski & Minor, 1997)'
_computing_molecular_graphics 'SHELXTL (Sheldrick, 2008)'
_computing_publication_material 'SHELXTL (Sheldrick, 2008); PLATON (Spek, 2003)'
_computing_structure_refinement 'SHELXL-97 (Sheldrick, 2008)'
_computing_structure_solution 'SHELXS-97 (Sheldrick, 2008)'
_diffrn_ambient_temperature 150(2)
_diffrn_measured_fraction_theta_full 0.998
_diffrn_measured_fraction_theta_max 0.998
_diffrn_measurement_device_type 'Nonius Kappa-CCD area-detector diffractometer'
_diffrn_measurement_method 'two \f and twelve \w scans with 2\% steps (716 frames)'
_diffrn_radiation_monochromator graphite
_diffrn_radiation_source 'fine-focus sealed tube'
_diffrn_radiation_type MoK\a
_diffrn_radiation_wavelength 0.71073
_diffrn_reflns_av_R_equivalents 0.0579
_diffrn_reflns_av_sigmaI/netI 0.0635
_diffrn_reflns_limit_h_max 17
_diffrn_reflns_limit_h_min -17
_diffrn_reflns_limit_k_max 17
_diffrn_reflns_limit_k_min -17
_diffrn_reflns_limit_l_max 18
_diffrn_reflns_limit_l_min -18
_diffrn_reflns_number 94401
_diffrn_reflns_theta_full 30.51
_diffrn_reflns_theta_max 30.51
_diffrn_reflns_theta_min 2.27
_diffrn_standards_decay_% 0
_diffrn_standards_interval_time 0
_diffrn_standards_number 0
_exptl_absorpt_coefficient_mu 9.581
_exptl_absorpt_correction_T_max 0.384
_exptl_absorpt_correction_T_min 0.296
_exptl_absorpt_correction_type multi-scan
_exptl_absorpt_process_details 'SCALEPACK (Otwinowski & Minor, 1997)'
_exptl_crystal_colour 'translucent light yellow'
_exptl_crystal_density_diffrn 2.463
_exptl_crystal_density_method 'not measured'
_exptl_crystal_description irregular
_exptl_crystal_F_000 1198
_exptl_crystal_size_max 0.14
_exptl_crystal_size_mid 0.14
_exptl_crystal_size_min 0.10
_refine_diff_density_max 1.730
_refine_diff_density_min -1.876
_refine_diff_density_rms 0.224
_refine_ls_extinction_method none
_refine_ls_goodness_of_fit_ref 1.057
_refine_ls_hydrogen_treatment constr
_refine_ls_matrix_type full
_refine_ls_number_parameters 496
_refine_ls_number_reflns 10483
_refine_ls_number_restraints 0
_refine_ls_restrained_S_all 1.057
_refine_ls_R_factor_all 0.0395
_refine_ls_R_factor_gt 0.0310
_refine_ls_shift/su_max 0.001
_refine_ls_shift/su_mean 0.000
_refine_ls_structure_factor_coef Fsqd
_refine_ls_weighting_details 'calc w=1/[\s^2^(Fo^2^)+(0.0270P)^2^+4.1476P] where P=(Fo^2^+2Fc^2^)/3'
_refine_ls_weighting_scheme calc
_refine_ls_wR_factor_gt 0.0804
_refine_ls_wR_factor_ref 0.0828
_reflns_number_gt 8924
_reflns_number_total 10483
_reflns_threshold_expression >2sigma(I)
_cod_data_source_file cg201253z_si_002.cif
_cod_data_source_block 6
_cod_database_code 4501418

loop_
_symmetry_equiv_pos_as_xyz
'x, y, z'
'-x, -y, -z'

loop_
_atom_site_label
_atom_site_type_symbol
_atom_site_fract_x
_atom_site_fract_y
_atom_site_fract_z
_atom_site_U_iso_or_equiv
_atom_site_adp_type
_atom_site_occupancy
_atom_site_symmetry_multiplicity
_atom_site_calc_flag
_atom_site_refinement_flags
U1 U 0.043410(12) 0.008647(13) 0.846531(12) 0.01785(5) Uani 1 1 d .
U2 U -0.041577(13) 0.349892(12) 0.594057(13) 0.01781(5) Uani 1 1 d .
S1 S 0.12325(9) 0.06863(9) 0.54694(9) 0.01761(19) Uani 1 1 d .
O1 O -0.0545(3) -0.0846(3) 0.8595(3) 0.0260(7) Uani 1 1 d .
O2 O 0.1456(3) 0.1019(3) 0.8232(3) 0.0224(6) Uani 1 1 d .
O3 O -0.1134(3) 0.3415(3) 0.4895(3) 0.0227(6) Uani 1 1 d .
O4 O 0.0285(3) 0.3587(3) 0.6986(3) 0.0239(7) Uani 1 1 d .
O5 O 0.1160(3) -0.0128(3) 0.6632(3) 0.0233(7) Uani 1 1 d .
O6 O 0.1132(3) 0.1918(3) 0.5417(3) 0.0223(7) Uani 1 1 d .
O7 O 0.2233(3) 0.0270(3) 0.4794(3) 0.0252(7) Uani 1 1 d .
O8 O -0.0703(2) 0.1628(3) 0.7230(3) 0.0198(6) Uani 1 1 d .
H8 H -0.1437 0.1487 0.7221 0.024 Uiso 1 1 d R
O9 O 0.0804(3) -0.0920(3) 1.0306(3) 0.0332(9) Uani 1 1 d .
H9 H 0.0953 -0.1729 1.0631 0.040 Uiso 1 1 d R
O10 O -0.1020(3) 0.5587(3) 0.5360(3) 0.0219(6) Uani 1 1 d .
H10 H -0.1200 0.5820 0.5899 0.026 Uiso 1 1 d R
O11 O -0.2302(3) 0.3816(3) 0.6970(3) 0.0256(7) Uani 1 1 d .
H11A H -0.2795 0.4393 0.6775 0.031 Uiso 1 1 d R
H11B H -0.2058 0.3604 0.7661 0.031 Uiso 1 1 d R
O12 O 0.2065(2) -0.1680(3) 0.8547(3) 0.0204(6) Uani 1 1 d .
O13 O 0.6017(3) -0.4421(3) 0.6038(3) 0.0258(7) Uani 1 1 d .
O14 O 0.1033(3) -0.4139(3) 0.9952(3) 0.0259(7) Uani 1 1 d .
O15 O 0.4933(3) -0.6883(3) 0.7668(3) 0.0318(8) Uani 1 1 d .
O16 O 0.1937(3) -0.6145(3) 1.2656(3) 0.0282(7) Uani 1 1 d .
O17 O 0.5852(3) -0.8806(3) 1.0149(3) 0.0344(9) Uani 1 1 d .
O18 O -0.3021(3) 0.1347(3) 0.7934(3) 0.0335(8) Uani 1 1 d .
H18A H -0.3351 0.2101 0.7542 0.040 Uiso 1 1 d R
H18B H -0.3322 0.1146 0.8635 0.040 Uiso 1 1 d R
O19 O 0.2297(4) -0.3198(4) 1.0858(3) 0.0461(11) Uani 1 1 d .
H19A H 0.2979 -0.3022 1.0396 0.055 Uiso 1 1 d R
H19B H 0.1747 -0.3590 1.0752 0.055 Uiso 1 1 d R
O20 O -0.4807(4) 0.1701(3) 0.6175(3) 0.0405(9) Uani 1 1 d .
H20A H -0.4322 0.1677 0.6603 0.049 Uiso 1 1 d R
H20B H -0.5349 0.2418 0.6195 0.049 Uiso 1 1 d R
O21 O -0.7129(3) 0.2828(4) 0.6321(3) 0.0399(9) Uani 1 1 d .
H21A H -0.7572 0.2352 0.6705 0.048 Uiso 1 1 d R
H21B H -0.7626 0.3323 0.5727 0.048 Uiso 1 1 d R
N1 N 0.3658(3) -0.1492(3) 0.7218(3) 0.0208(7) Uani 1 1 d .
N2 N 0.2520(3) -0.2695(3) 0.7286(3) 0.0193(7) Uani 1 1 d .
N3 N 0.4054(3) -0.3706(3) 0.6205(3) 0.0205(7) Uani 1 1 d .
N4 N 0.5220(3) -0.2603(3) 0.6273(3) 0.0218(8) Uani 1 1 d .
N5 N 0.1565(3) -0.4386(3) 0.8223(3) 0.0194(7) Uani 1 1 d .
N6 N 0.1730(3) -0.5988(3) 0.9730(3) 0.0232(8) Uani 1 1 d .
N7 N 0.3191(3) -0.7151(3) 0.8759(3) 0.0245(8) Uani 1 1 d .
N8 N 0.3279(3) -0.5449(3) 0.7369(3) 0.0222(8) Uani 1 1 d .
N9 N 0.2321(3) -0.7316(3) 1.1534(3) 0.0236(8) Uani 1 1 d .
N10 N 0.3369(3) -0.7832(3) 1.2919(3) 0.0222(8) Uani 1 1 d .
N11 N 0.4935(3) -0.8894(3) 1.1918(3) 0.0219(8) Uani 1 1 d .
N12 N 0.3859(3) -0.8425(3) 1.0541(3) 0.0245(8) Uani 1 1 d .
C1 C -0.0007(4) 0.0640(4) 0.4956(4) 0.0203(8) Uani 1 1 d .
H1A H -0.0696 0.0928 0.5387 0.024 Uiso 1 1 calc R
H1B H -0.0017 0.1153 0.4183 0.024 Uiso 1 1 calc R
C2 C 0.2695(4) -0.1934(4) 0.7755(4) 0.0193(8) Uani 1 1 d .
C3 C 0.4116(3) -0.1822(4) 0.6197(4) 0.0192(8) Uani 1 1 d .
H3 H 0.4109 -0.1123 0.5519 0.023 Uiso 1 1 calc R
C4 C 0.3288(3) -0.2615(3) 0.6222(4) 0.0208(9) Uani 1 1 d .
H4 H 0.2852 -0.2265 0.5575 0.025 Uiso 1 1 calc R
C5 C 0.5180(4) -0.3655(4) 0.6168(4) 0.0208(8) Uani 1 1 d .
C6 C 0.1457(4) -0.3145(4) 0.7550(4) 0.0196(8) Uani 1 1 d .
H6A H 0.0884 -0.2678 0.7943 0.023 Uiso 1 1 calc R
H6B H 0.1177 -0.3030 0.6858 0.023 Uiso 1 1 calc R
C7 C 0.3692(4) -0.4760(4) 0.6246(4) 0.0224(9) Uani 1 1 d .
H7A H 0.4335 -0.5257 0.5949 0.027 Uiso 1 1 calc R
H7B H 0.3083 -0.4526 0.5773 0.027 Uiso 1 1 calc R
C8 C 0.1419(4) -0.4775(4) 0.9365(4) 0.0215(9) Uani 1 1 d .
C9 C 0.2047(4) -0.5349(4) 0.7770(4) 0.0203(8) Uani 1 1 d .
H9A H 0.1595 -0.5336 0.7212 0.024 Uiso 1 1 calc R
C10 C 0.2026(4) -0.6482(4) 0.8822(4) 0.0223(9) Uani 1 1 d .
H10A H 0.1458 -0.6933 0.8824 0.027 Uiso 1 1 calc R
C11 C 0.3910(4) -0.6526(4) 0.7915(4) 0.0247(9) Uani 1 1 d .
C12 C 0.1377(4) -0.6690(4) 1.0875(4) 0.0230(9) Uani 1 1 d .
H12A H 0.0849 -0.6166 1.1238 0.028 Uiso 1 1 calc R
H12B H 0.0963 -0.7266 1.0858 0.028 Uiso 1 1 calc R
C13 C 0.3579(5) -0.8346(4) 0.9481(4) 0.0280(10) Uani 1 1 d .
H13A H 0.2983 -0.8802 0.9617 0.034 Uiso 1 1 calc R
H13B H 0.4256 -0.8713 0.9094 0.034 Uiso 1 1 calc R
C14 C 0.2486(4) -0.7002(4) 1.2390(4) 0.0211(9) Uani 1 1 d .
C15 C 0.3019(4) -0.8465(4) 1.1517(4) 0.0200(8) Uani 1 1 d .
H15 H 0.2539 -0.9052 1.1654 0.024 Uiso 1 1 calc R
C16 C 0.3762(3) -0.8809(4) 1.2477(4) 0.0201(8) Uani 1 1 d .
H16 H 0.3643 -0.9568 1.3048 0.024 Uiso 1 1 calc R
C17 C 0.4973(4) -0.8705(4) 1.0799(4) 0.0228(9) Uani 1 1 d .
C18 C 0.3712(4) -0.7825(4) 1.3931(4) 0.0229(9) Uani 1 1 d .
H18C H 0.3105 -0.7322 1.4259 0.027 Uiso 1 1 calc R
H18D H 0.3804 -0.8627 1.4464 0.027 Uiso 1 1 calc R
C19 C 0.5945(4) -0.9379(4) 1.2499(4) 0.0216(9) Uani 1 1 d .
H19C H 0.6562 -0.9719 1.2035 0.026 Uiso 1 1 calc R
H19D H 0.5775 -1.0018 1.3180 0.026 Uiso 1 1 calc R

loop_
_atom_site_aniso_label
_atom_site_aniso_U_11
_atom_site_aniso_U_22
_atom_site_aniso_U_33
_atom_site_aniso_U_23
_atom_site_aniso_U_13
_atom_site_aniso_U_12
U1 0.01852(8) 0.01566(7) 0.01640(8) -0.00431(6) -0.00034(6) -0.00085(5)
U2 0.01936(8) 0.01487(7) 0.01853(9) -0.00506(6) -0.00348(6) -0.00183(5)
S1 0.0182(4) 0.0168(4) 0.0176(5) -0.0062(4) -0.0023(4) -0.0021(3)
O1 0.0201(14) 0.0171(14) 0.0357(19) -0.0025(13) -0.0035(13) -0.0037(11)
O2 0.0234(15) 0.0173(14) 0.0268(17) -0.0066(12) -0.0077(12) -0.0016(11)
O3 0.0232(15) 0.0231(15) 0.0225(16) -0.0096(12) -0.0060(12) -0.0003(12)
O4 0.0282(16) 0.0220(15) 0.0224(16) -0.0043(12) -0.0098(13) -0.0057(12)
O5 0.0280(16) 0.0195(14) 0.0197(16) -0.0070(12) -0.0060(12) 0.0036(12)
O6 0.0205(14) 0.0174(14) 0.0305(18) -0.0121(12) 0.0001(12) -0.0024(11)
O7 0.0234(15) 0.0239(15) 0.0267(17) -0.0121(13) 0.0050(13) -0.0025(12)
O8 0.0183(13) 0.0170(13) 0.0217(16) -0.0034(11) -0.0037(11) -0.0028(11)
O9 0.043(2) 0.0266(17) 0.0153(16) -0.0049(13) -0.0003(14) 0.0147(15)
O10 0.0248(15) 0.0178(14) 0.0218(16) -0.0088(12) 0.0004(12) -0.0011(11)
O11 0.0243(15) 0.0191(15) 0.0272(17) -0.0037(12) -0.0048(13) 0.0027(12)
O12 0.0188(14) 0.0187(14) 0.0215(15) -0.0068(12) -0.0036(11) 0.0014(11)
O13 0.0210(15) 0.0250(16) 0.0290(18) -0.0109(13) -0.0049(13) 0.0043(12)
O14 0.0313(17) 0.0212(15) 0.0246(17) -0.0097(13) -0.0040(13) -0.0001(13)
O15 0.0255(17) 0.0305(18) 0.035(2) -0.0104(15) -0.0070(14) 0.0037(14)
O16 0.0305(17) 0.0245(16) 0.0264(18) -0.0111(13) -0.0041(14) 0.0047(13)
O17 0.0291(17) 0.043(2) 0.0210(17) -0.0083(15) 0.0031(14) 0.0029(15)
O18 0.0257(17) 0.0317(18) 0.041(2) -0.0161(16) 0.0030(15) -0.0021(14)
O19 0.068(3) 0.039(2) 0.030(2) -0.0085(17) -0.015(2) -0.005(2)
O20 0.053(2) 0.037(2) 0.033(2) -0.0127(17) -0.0029(18) -0.0102(18)
O21 0.038(2) 0.053(2) 0.037(2) -0.0220(19) -0.0014(17) -0.0146(18)
N1 0.0174(16) 0.0224(17) 0.0235(19) -0.0117(14) 0.0012(14) -0.0023(13)
N2 0.0172(16) 0.0180(16) 0.0241(19) -0.0095(14) -0.0005(14) -0.0033(13)
N3 0.0177(16) 0.0195(17) 0.026(2) -0.0106(14) -0.0027(14) -0.0020(13)
N4 0.0168(16) 0.0215(17) 0.028(2) -0.0113(15) -0.0023(14) -0.0006(13)
N5 0.0243(17) 0.0144(15) 0.0178(17) -0.0049(13) -0.0022(14) -0.0018(13)
N6 0.0265(18) 0.0187(17) 0.023(2) -0.0069(14) -0.0006(15) -0.0037(14)
N7 0.0293(19) 0.0190(17) 0.023(2) -0.0090(15) -0.0038(15) 0.0021(14)
N8 0.0214(17) 0.0209(17) 0.0231(19) -0.0094(14) -0.0026(14) 0.0015(14)
N9 0.0205(17) 0.0213(18) 0.028(2) -0.0106(15) -0.0067(15) 0.0033(14)
N10 0.0236(18) 0.0238(18) 0.0200(19) -0.0088(14) -0.0045(14) -0.0020(14)
N11 0.0198(17) 0.0261(18) 0.0182(18) -0.0072(14) -0.0010(14) -0.0025(14)
N12 0.0247(18) 0.0245(19) 0.022(2) -0.0063(15) -0.0037(15) -0.0020(15)
C1 0.024(2) 0.0169(18) 0.022(2) -0.0075(16) -0.0087(16) -0.0011(15)
C2 0.0183(18) 0.0153(18) 0.021(2) -0.0055(15) -0.0013(15) 0.0016(14)
C3 0.0180(18) 0.0149(17) 0.021(2) -0.0051(15) -0.0057(15) 0.0049(14)
C4 0.0181(18) 0.0122(17) 0.026(2) -0.0023(15) -0.0078(16) 0.0050(14)
C5 0.0195(19) 0.024(2) 0.019(2) -0.0081(16) -0.0040(15) -0.0016(16)
C6 0.0209(19) 0.0166(18) 0.021(2) -0.0066(15) -0.0025(16) -0.0020(15)
C7 0.023(2) 0.023(2) 0.023(2) -0.0114(17) -0.0031(16) -0.0016(16)
C8 0.0199(19) 0.0197(19) 0.025(2) -0.0069(16) -0.0040(16) -0.0034(15)
C9 0.0197(19) 0.0201(19) 0.023(2) -0.0096(16) -0.0039(16) -0.0018(15)
C10 0.027(2) 0.0180(19) 0.023(2) -0.0071(16) -0.0056(17) -0.0023(16)
C11 0.028(2) 0.024(2) 0.025(2) -0.0109(18) -0.0063(18) -0.0025(17)
C12 0.0188(19) 0.023(2) 0.025(2) -0.0078(17) -0.0023(16) -0.0020(16)
C13 0.039(3) 0.020(2) 0.024(2) -0.0082(17) -0.0082(19) 0.0024(18)
C14 0.0212(19) 0.0204(19) 0.021(2) -0.0052(16) 0.0001(16) -0.0063(15)
C15 0.0193(19) 0.0173(19) 0.023(2) -0.0061(16) -0.0048(16) -0.0016(15)
C16 0.0175(18) 0.0188(19) 0.021(2) -0.0055(16) 0.0008(15) -0.0020(15)
C17 0.022(2) 0.0171(18) 0.025(2) -0.0078(16) -0.0037(17) 0.0048(15)
C18 0.0197(19) 0.031(2) 0.017(2) -0.0100(17) 0.0038(16) -0.0061(17)
C19 0.0177(18) 0.022(2) 0.027(2) -0.0112(17) -0.0015(16) -0.0019(15)

loop_
_atom_type_symbol
_atom_type_description
_atom_type_scat_dispersion_real
_atom_type_scat_dispersion_imag
_atom_type_scat_source
C C 0.0033 0.0016 'International Tables Vol C Tables 4.2.6.8 and 6.1.1.4'
H H 0.0000 0.0000 'International Tables Vol C Tables 4.2.6.8 and 6.1.1.4'
N N 0.0061 0.0033 'International Tables Vol C Tables 4.2.6.8 and 6.1.1.4'
O O 0.0106 0.0060 'International Tables Vol C Tables 4.2.6.8 and 6.1.1.4'
S S 0.1246 0.1234 'International Tables Vol C Tables 4.2.6.8 and 6.1.1.4'
U U -9.6767 9.6646 'International Tables Vol C Tables 4.2.6.8 and 6.1.1.4'

loop_
_geom_angle_atom_site_label_1
_geom_angle_atom_site_label_2
_geom_angle_atom_site_label_3
_geom_angle
_geom_angle_site_symmetry_1
_geom_angle_site_symmetry_3
O1 U1 O2 175.75(15) . .
O1 U1 O9 90.48(15) . 2_557
O2 U1 O9 93.27(15) . 2_557
O1 U1 O8 88.30(12) . .
O2 U1 O8 90.40(12) . .
O9 U1 O8 79.92(11) 2_557 .
O1 U1 O9 91.12(15) . .
O2 U1 O9 92.15(15) . .
O9 U1 O9 67.64(13) 2_557 .
O8 U1 O9 147.55(11) . .
O1 U1 O5 86.73(14) . .
O2 U1 O5 89.02(13) . .
O9 U1 O5 154.72(11) 2_557 .
O8 U1 O5 74.89(10) . .
O9 U1 O5 137.48(10) . .
O1 U1 O12 88.47(12) . .
O2 U1 O12 90.07(12) . .
O9 U1 O12 137.93(11) 2_557 .
O8 U1 O12 142.03(11) . .
O9 U1 O12 70.33(10) . .
O5 U1 O12 67.16(10) . .
O4 U2 O3 179.43(14) . .
O4 U2 O10 86.51(13) . 2_566
O3 U2 O10 93.89(13) . 2_566
O4 U2 O8 85.21(13) . .
O3 U2 O8 94.72(13) . .
O10 U2 O8 140.77(10) 2_566 .
O4 U2 O10 89.01(13) . .
O3 U2 O10 90.75(13) . .
O10 U2 O10 70.10(11) 2_566 .
O8 U2 O10 147.78(10) . .
O4 U2 O11 92.64(14) . .
O3 U2 O11 86.80(13) . .
O10 U2 O11 145.65(10) 2_566 .
O8 U2 O11 73.09(10) . .
O10 U2 O11 75.55(10) . .
O4 U2 O6 96.39(13) . .
O3 U2 O6 84.13(12) . .
O10 U2 O6 70.91(10) 2_566 .
O8 U2 O6 72.02(10) . .
O10 U2 O6 140.19(10) . .
O11 U2 O6 142.99(10) . .
O7 S1 O6 113.84(19) . .
O7 S1 O5 111.70(18) . .
O6 S1 O5 111.5(2) . .
O7 S1 C1 107.8(2) . .
O6 S1 C1 106.65(19) . .
O5 S1 C1 104.7(2) . .
S1 O5 U1 135.64(18) . .
S1 O6 U2 136.71(18) . .
U1 O8 U2 133.70(14) . .
U1 O8 H8 114.8 . .
U2 O8 H8 111.5 . .
U1 O9 U1 112.36(13) 2_557 .
U1 O9 H9 109.1 2_557 .
U1 O9 H9 125.0 . .
U2 O10 U2 109.90(11) 2_566 .
U2 O10 H10 112.9 2_566 .
U2 O10 H10 110.7 . .
U2 O11 H11A 124.7 . .
U2 O11 H11B 97.0 . .
H11A O11 H11B 119.3 . .
C2 O12 U1 127.8(3) . .
H18A O18 H18B 111.2 . .
H19A O19 H19B 127.4 . .
H20A O20 H20B 100.5 . .
H21A O21 H21B 98.0 . .
C2 N1 C19 122.9(4) . 2_647
C2 N1 C3 112.2(4) . .
C19 N1 C3 124.0(4) 2_647 .
C2 N2 C6 122.2(4) . .
C2 N2 C4 111.0(3) . .
C6 N2 C4 122.9(4) . .
C5 N3 C4 112.4(4) . .
C5 N3 C7 123.1(4) . .
C4 N3 C7 124.5(4) . .
C5 N4 C3 111.4(4) . .
C5 N4 C18 122.4(3) . 2_647
C3 N4 C18 122.5(4) . 2_647
C8 N5 C6 123.3(4) . .
C8 N5 C9 112.6(3) . .
C6 N5 C9 123.2(4) . .
C8 N6 C12 121.0(4) . .
C8 N6 C10 112.8(4) . .
C12 N6 C10 122.4(4) . .
C11 N7 C13 122.5(4) . .
C11 N7 C10 112.4(4) . .
C13 N7 C10 125.1(4) . .
C11 N8 C7 120.4(4) . .
C11 N8 C9 112.5(4) . .
C7 N8 C9 121.7(4) . .
C14 N9 C12 121.9(4) . .
C14 N9 C15 113.0(4) . .
C12 N9 C15 123.8(4) . .
C14 N10 C16 112.4(4) . .
C14 N10 C18 122.6(4) . .
C16 N10 C18 124.1(4) . .
C17 N11 C19 122.8(4) . .
C17 N11 C16 112.1(4) . .
C19 N11 C16 123.7(4) . .
C17 N12 C13 123.1(4) . .
C17 N12 C15 112.0(4) . .
C13 N12 C15 123.7(4) . .
C1 C1 S1 109.6(4) 2_556 .
C1 C1 H1A 109.7 2_556 .
S1 C1 H1A 109.7 . .
C1 C1 H1B 109.7 2_556 .
S1 C1 H1B 109.7 . .
H1A C1 H1B 108.2 . .
O12 C2 N1 125.5(4) . .
O12 C2 N2 124.9(4) . .
N1 C2 N2 109.6(4) . .
N4 C3 N1 113.3(4) . .
N4 C3 C4 103.9(3) . .
N1 C3 C4 102.4(3) . .
N4 C3 H3 112.2 . .
N1 C3 H3 112.2 . .
C4 C3 H3 112.2 . .
N3 C4 N2 114.6(3) . .
N3 C4 C3 102.8(3) . .
N2 C4 C3 103.7(4) . .
N3 C4 H4 111.7 . .
N2 C4 H4 111.7 . .
C3 C4 H4 111.7 . .
O13 C5 N4 125.8(4) . .
O13 C5 N3 125.6(4) . .
N4 C5 N3 108.6(4) . .
N5 C6 N2 114.3(3) . .
N5 C6 H6A 108.7 . .
N2 C6 H6A 108.7 . .
N5 C6 H6B 108.7 . .
N2 C6 H6B 108.7 . .
H6A C6 H6B 107.6 . .
N3 C7 N8 112.7(4) . .
N3 C7 H7A 109.0 . .
N8 C7 H7A 109.0 . .
N3 C7 H7B 109.0 . .
N8 C7 H7B 109.0 . .
H7A C7 H7B 107.8 . .
O14 C8 N6 126.4(4) . .
O14 C8 N5 125.5(4) . .
N6 C8 N5 108.0(4) . .
N5 C9 N8 114.4(4) . .
N5 C9 C10 103.1(3) . .
N8 C9 C10 102.2(3) . .
N5 C9 H9A 112.1 . .
N8 C9 H9A 112.1 . .
C10 C9 H9A 112.1 . .
N7 C10 N6 113.8(4) . .
N7 C10 C9 103.6(3) . .
N6 C10 C9 102.4(3) . .
N7 C10 H10A 112.1 . .
N6 C10 H10A 112.1 . .
C9 C10 H10A 112.1 . .
O15 C11 N8 125.6(4) . .
O15 C11 N7 126.1(4) . .
N8 C11 N7 108.3(4) . .
N9 C12 N6 114.1(4) . .
N9 C12 H12A 108.7 . .
N6 C12 H12A 108.7 . .
N9 C12 H12B 108.7 . .
N6 C12 H12B 108.7 . .
H12A C12 H12B 107.6 . .
N12 C13 N7 114.9(4) . .
N12 C13 H13A 108.5 . .
N7 C13 H13A 108.5 . .
N12 C13 H13B 108.5 . .
N7 C13 H13B 108.5 . .
H13A C13 H13B 107.5 . .
O16 C14 N9 126.3(4) . .
O16 C14 N10 125.8(5) . .
N9 C14 N10 107.9(4) . .
N12 C15 N9 115.2(4) . .
N12 C15 C16 103.8(3) . .
N9 C15 C16 102.6(4) . .
N12 C15 H15 111.5 . .
N9 C15 H15 111.5 . .
C16 C15 H15 111.5 . .
N10 C16 N11 114.9(4) . .
N10 C16 C15 103.7(3) . .
N11 C16 C15 103.5(3) . .
N10 C16 H16 111.4 . .
N11 C16 H16 111.4 . .
C15 C16 H16 111.4 . .
O17 C17 N11 125.6(4) . .
O17 C17 N12 126.0(5) . .
N11 C17 N12 108.5(4) . .
N4 C18 N10 112.6(3) 2_647 .
N4 C18 H18C 109.1 2_647 .
N10 C18 H18C 109.1 . .
N4 C18 H18D 109.1 2_647 .
N10 C18 H18D 109.1 . .
H18C C18 H18D 107.8 . .
N11 C19 N1 113.8(4) . 2_647
N11 C19 H19C 108.8 . .
N1 C19 H19C 108.8 2_647 .
N11 C19 H19D 108.8 . .
N1 C19 H19D 108.8 2_647 .
H19C C19 H19D 107.7 . .

loop_
_geom_bond_atom_site_label_1
_geom_bond_atom_site_label_2
_geom_bond_distance
_geom_bond_site_symmetry_2
U1 O1 1.785(3) .
U1 O2 1.795(3) .
U1 O9 2.300(3) 2_557
U1 O8 2.325(3) .
U1 O9 2.326(3) .
U1 O5 2.445(3) .
U1 O12 2.528(3) .
U2 O4 1.777(3) .
U2 O3 1.788(3) .
U2 O10 2.352(3) 2_566
U2 O8 2.359(3) .
U2 O10 2.359(3) .
U2 O11 2.418(3) .
U2 O6 2.525(3) .
S1 O7 1.444(3) .
S1 O6 1.465(3) .
S1 O5 1.474(3) .
S1 C1 1.771(5) .
O8 H8 0.9468 .
O9 U1 2.300(3) 2_557
O9 H9 0.9138 .
O10 U2 2.352(3) 2_566
O10 H10 0.8184 .
O11 H11A 0.7998 .
O11 H11B 0.9221 .
O12 C2 1.238(5) .
O13 C5 1.229(5) .
O14 C8 1.231(6) .
O15 C11 1.222(5) .
O16 C14 1.222(5) .
O17 C17 1.227(5) .
O18 H18A 0.9109 .
O18 H18B 0.8767 .
O19 H19A 0.9392 .
O19 H19B 0.9654 .
O20 H20A 0.8700 .
O20 H20B 0.9646 .
O21 H21A 0.8436 .
O21 H21B 0.9913 .
N1 C2 1.359(5) .
N1 C19 1.454(6) 2_647
N1 C3 1.484(6) .
N2 C2 1.359(6) .
N2 C6 1.451(5) .
N2 C4 1.486(6) .
N3 C5 1.366(5) .
N3 C4 1.432(5) .
N3 C7 1.446(6) .
N4 C5 1.359(6) .
N4 C3 1.434(5) .
N4 C18 1.451(6) 2_647
N5 C8 1.367(6) .
N5 C6 1.443(5) .
N5 C9 1.451(5) .
N6 C8 1.365(5) .
N6 C12 1.457(6) .
N6 C10 1.456(6) .
N7 C11 1.372(6) .
N7 C13 1.443(6) .
N7 C10 1.446(5) .
N8 C11 1.366(6) .
N8 C7 1.451(6) .
N8 C9 1.464(5) .
N9 C14 1.359(6) .
N9 C12 1.445(6) .
N9 C15 1.459(5) .
N10 C14 1.373(6) .
N10 C16 1.449(6) .
N10 C18 1.452(6) .
N11 C17 1.374(6) .
N11 C19 1.442(6) .
N11 C16 1.454(5) .
N12 C17 1.377(6) .
N12 C13 1.440(6) .
N12 C15 1.448(6) .
C1 C1 1.532(8) 2_556
C1 H1A 0.9700 .
C1 H1B 0.9700 .
C3 C4 1.547(6) .
C3 H3 0.9800 .
C4 H4 0.9800 .
C6 H6A 0.9700 .
C6 H6B 0.9700 .
C7 H7A 0.9700 .
C7 H7B 0.9700 .
C9 C10 1.555(6) .
C9 H9A 0.9800 .
C10 H10A 0.9800 .
C12 H12A 0.9700 .
C12 H12B 0.9700 .
C13 H13A 0.9700 .
C13 H13B 0.9700 .
C15 C16 1.547(6) .
C15 H15 0.9800 .
C16 H16 0.9800 .
C18 N4 1.451(6) 2_647
C18 H18C 0.9700 .
C18 H18D 0.9700 .
C19 N1 1.454(6) 2_647
C19 H19C 0.9700 .
C19 H19D 0.9700 .

loop_
_geom_hbond_atom_site_label_D
_geom_hbond_atom_site_label_H
_geom_hbond_atom_site_label_A
_geom_hbond_distance_DH
_geom_hbond_distance_HA
_geom_hbond_distance_DA
_geom_hbond_angle_DHA
_geom_hbond_site_symmetry_A
O8 H8 O18 0.95 1.97 2.831(4) 150.1 .
O9 H9 O19 0.91 2.08 2.854(5) 141.8 .
O10 H10 O16 0.82 2.04 2.840(5) 166.2 2_557
O11 H11A O13 0.80 1.89 2.674(4) 165.2 1_465
O11 H11B O19 0.92 1.78 2.632(5) 152.7 2_557
O18 H18A O15 0.91 2.15 2.841(4) 132.4 1_465
O18 H18B O17 0.88 2.03 2.880(5) 163.5 1_465
O19 H19A O12 0.94 2.63 2.920(5) 98.2 .
O19 H19B O14 0.97 1.85 2.756(6) 155.6 .
O20 H20A O18 0.87 2.42 3.280(6) 172.3 .
O20 H20B O21 0.96 2.07 2.804(6) 131.7 .
O21 H21A O2 0.84 2.38 3.191(5) 162.5 1_455
O21 H21B O10 0.99 2.21 3.193(5) 170.1 2_466
